data_1528600
loop_
_publ_author_name
'Jagodzinski, H.'

_publ_section_title
;
 Kristallstruktur und Fehlordnung des Artinits Mg2 (C O3 (O H)2) (H2 O)3
;
_journal_name_full
;
Tschermaks Mineralogische und Petrographische Mitteilungen (-1978)
;
_journal_page_first 297
_journal_page_last 330
_journal_volume 10
_journal_year 1965
_chemical_formula_sum 'C H8 Mg2 O8'
_chemical_name_systematic 'Mg2 (C O3 (O H)2) (H2 O)3'
_space_group_IT_number 12
_symmetry_space_group_name_Hall '-C 2y'
_symmetry_space_group_name_H-M 'C 1 2/m 1'
_cell_angle_alpha 90
_cell_angle_beta 99.15
_cell_angle_gamma 90
_cell_formula_units_Z 2
_cell_length_a 16.561
_cell_length_b 3.149
_cell_length_c 6.22
_cell_volume 320.249
_citation_journal_id_ASTM MPMTAG
_cod_data_source_file Jagodzinski_MPMTAG_1965_313.cif
_cod_data_source_block C1H8Mg2O8
_cod_original_cell_volume 320.2491
_cod_original_formula_sum 'C1 H8 Mg2 O8'
_cod_database_code 1528600

loop_
_symmetry_equiv_pos_as_xyz
x,y,z
-x,y,-z
-x,-y,-z
x,-y,z
x+1/2,y+1/2,z
-x+1/2,y+1/2,-z
-x+1/2,-y+1/2,-z
x+1/2,-y+1/2,z

loop_
_atom_site_label
_atom_site_type_symbol
_atom_site_fract_x
_atom_site_fract_y
_atom_site_fract_z
_atom_site_occupancy
_atom_site_U_iso_or_equiv
C1 C+4 0.43 0.5 0.61 0.5 0.0
Mg1 Mg+2 0.316 0.5 0.151 1 0.0
O3 O-2 0.368 0.5 0.47 0.5 0.0
O2 O-2 0.4 0 0.092 0.5 0.0
O5 O-2 0.454 0.854 0.706 0.5 0.0
O4 O-2 0.454 0.146 0.706 0.5 0.0
O1 O-2 0.239 0 0.172 1 0.0
